data_4310331
loop_
_publ_author_name
'Keith Izod'
'Stephen T. Liddle'
'William Clegg'

_publ_section_title
;
 A Convenient Route to Lanthanide Triiodide THF Solvates. Crystal
 Structures of LnI3(THF)4 [Ln = Pr] and LnI3(THF)3.5 [Ln = Nd, Gd, Y]
;
_journal_name_full 'Inorganic Chemistry'
_journal_page_first 214
_journal_page_last 218
_journal_paper_doi 10.1021/ic034851u
_journal_volume 43
_journal_year 2004
_chemical_formula_sum 'C28 H56 Gd2 I6 O7'
_chemical_formula_weight 1580.63
_chemical_name_systematic
;
 ?
;
_space_group_IT_number 15
_symmetry_cell_setting monoclinic
_symmetry_space_group_name_Hall '-C 2yc'
_symmetry_space_group_name_H-M 'C 1 2/c 1'
_atom_sites_solution_hydrogens geom
_atom_sites_solution_primary direct
_atom_sites_solution_secondary difmap
_audit_creation_method SHELXL-97
_cell_angle_alpha 90.00
_cell_angle_beta 98.299(2)
_cell_angle_gamma 90.00
_cell_formula_units_Z 4
_cell_length_a 12.8046(9)
_cell_length_b 12.1093(8)
_cell_length_c 28.717(2)
_cell_measurement_reflns_used 11573
_cell_measurement_temperature 160(2)
_cell_measurement_theta_max 28.68
_cell_measurement_theta_min 2.33
_cell_volume 4406.1(5)
_computing_cell_refinement 'Bruker SAINT'
_computing_data_collection 'Bruker SMART'
_computing_data_reduction 'Bruker SAINT'
_computing_molecular_graphics 'Bruker SHELXTL'
_computing_publication_material 'Bruker SHELXTL and local programs'
_computing_structure_refinement 'Bruker SHELXTL'
_computing_structure_solution 'Bruker SHELXTL'
_diffrn_ambient_temperature 160(2)
_diffrn_measured_fraction_theta_full 0.999
_diffrn_measured_fraction_theta_max 0.937
_diffrn_measurement_device_type 'Bruker SMART 1K CCD diffractometer'
_diffrn_measurement_method '\w rotation with narrow frames'
_diffrn_radiation_monochromator graphite
_diffrn_radiation_source 'fine-focus sealed tube'
_diffrn_radiation_type MoK\a
_diffrn_radiation_wavelength 0.71073
_diffrn_reflns_av_R_equivalents 0.0467
_diffrn_reflns_av_sigmaI/netI 0.0476
_diffrn_reflns_limit_h_max 16
_diffrn_reflns_limit_h_min -17
_diffrn_reflns_limit_k_max 15
_diffrn_reflns_limit_k_min -16
_diffrn_reflns_limit_l_max 37
_diffrn_reflns_limit_l_min -38
_diffrn_reflns_number 18924
_diffrn_reflns_theta_full 26.00
_diffrn_reflns_theta_max 28.68
_diffrn_reflns_theta_min 2.33
_diffrn_standards_number 0
_exptl_absorpt_coefficient_mu 7.223
_exptl_absorpt_correction_T_max 0.869
_exptl_absorpt_correction_T_min 0.326
_exptl_absorpt_correction_type multi-scan
_exptl_absorpt_process_details SADABS
_exptl_crystal_colour Colourless
_exptl_crystal_density_diffrn 2.383
_exptl_crystal_density_method 'not measured'
_exptl_crystal_description Plate
_exptl_crystal_F_000 2904
_exptl_crystal_size_max 0.20
_exptl_crystal_size_mid 0.16
_exptl_crystal_size_min 0.02
_refine_diff_density_max 1.048
_refine_diff_density_min -2.059
_refine_diff_density_rms 0.210
_refine_ls_extinction_method none
_refine_ls_goodness_of_fit_ref 1.085
_refine_ls_hydrogen_treatment constr
_refine_ls_matrix_type full
_refine_ls_number_parameters 197
_refine_ls_number_reflns 5319
_refine_ls_number_restraints 0
_refine_ls_restrained_S_all 1.085
_refine_ls_R_factor_all 0.0601
_refine_ls_R_factor_gt 0.0376
_refine_ls_shift/su_max 0.000
_refine_ls_shift/su_mean 0.000
_refine_ls_structure_factor_coef Fsqd
_refine_ls_weighting_details 'calc w=1/[\s^2^(Fo^2^)+(0.0218P)^2^+44.4087P] where P=(Fo^2^+2Fc^2^)/3'
_refine_ls_weighting_scheme calc
_refine_ls_wR_factor_gt 0.0725
_refine_ls_wR_factor_ref 0.0790
_reflns_number_gt 4001
_reflns_number_total 5319
_reflns_threshold_expression I>2\s(I)
_cod_data_source_file ic034851usi20030718_093142.cif
_cod_data_source_block ki110
_cod_depositor_comments
;
The following automatic conversions were performed:
'_symmetry_cell_setting' value 'Monoclinic' changed to 'monoclinic'
according to '/home/saulius/struct/CIF-dictionaries/cif_core.dic'
dictionary named 'cif_core.dic' version 2.4.1 from 2010-06-29.

Automatic conversion script
Id: cif_fix_enum 1527 2010-12-29 10:47:43Z saulius 
;
_cod_original_sg_symbol_H-M 'C 2/c'
_cod_database_code 4310331

loop_
_symmetry_equiv_pos_as_xyz
'x, y, z'
'-x, y, -z+1/2'
'x+1/2, y+1/2, z'
'-x+1/2, y+1/2, -z+1/2'
'-x, -y, -z'
'x, -y, z-1/2'
'-x+1/2, -y+1/2, -z'
'x+1/2, -y+1/2, z-1/2'

loop_
_atom_site_label
_atom_site_type_symbol
_atom_site_fract_x
_atom_site_fract_y
_atom_site_fract_z
_atom_site_U_iso_or_equiv
_atom_site_adp_type
_atom_site_occupancy
_atom_site_symmetry_multiplicity
_atom_site_calc_flag
_atom_site_refinement_flags
_atom_site_disorder_assembly
_atom_site_disorder_group
Gd1 Gd 0.0000 0.5000 0.0000 0.01722(10) Uani 1 2 d S . .
I1 I 0.03111(4) 0.26692(4) 0.037470(16) 0.02766(12) Uani 1 1 d . . .
I2 I 0.08774(4) 0.59700(4) 0.095429(15) 0.02634(11) Uani 1 1 d . . .
O1 O -0.1735(3) 0.4951(4) 0.01746(17) 0.0265(10) Uani 1 1 d . . .
C1 C -0.2476(6) 0.4021(6) 0.0151(3) 0.0333(17) Uani 1 1 d . . .
H1A H -0.2112 0.3341 0.0279 0.040 Uiso 1 1 calc R . .
H1B H -0.2800 0.3881 -0.0178 0.040 Uiso 1 1 calc R . .
C2 C -0.3307(6) 0.4369(7) 0.0448(3) 0.0381(19) Uani 1 1 d . . .
H2A H -0.3947 0.4649 0.0249 0.046 Uiso 1 1 calc R . .
H2B H -0.3506 0.3745 0.0640 0.046 Uiso 1 1 calc R . .
C3 C -0.2773(6) 0.5278(6) 0.0758(3) 0.0333(18) Uani 1 1 d . . .
H3A H -0.3298 0.5777 0.0869 0.040 Uiso 1 1 calc R . .
H3B H -0.2310 0.4970 0.1034 0.040 Uiso 1 1 calc R . .
C4 C -0.2150(5) 0.5856(6) 0.0434(2) 0.0276(16) Uani 1 1 d . . .
H4A H -0.2604 0.6354 0.0218 0.033 Uiso 1 1 calc R . .
H4B H -0.1570 0.6292 0.0611 0.033 Uiso 1 1 calc R . .
Gd2 Gd 0.0000 -0.00063(4) 0.2500 0.01148(9) Uani 1 2 d S . .
I3 I 0.21158(3) 0.00097(4) 0.217101(15) 0.02435(11) Uani 1 1 d . . .
O2 O 0.0474(3) 0.1604(4) 0.29813(15) 0.0200(10) Uani 1 1 d . . .
C5 C -0.0220(5) 0.2467(5) 0.3111(3) 0.0262(15) Uani 1 1 d . . .
H5A H -0.0660 0.2187 0.3342 0.031 Uiso 1 1 calc R . .
H5B H -0.0690 0.2740 0.2831 0.031 Uiso 1 1 calc R . .
C6 C 0.0498(6) 0.3371(6) 0.3324(3) 0.0341(18) Uani 1 1 d . . .
H6A H 0.0174 0.3793 0.3562 0.041 Uiso 1 1 calc R . .
H6B H 0.0680 0.3885 0.3080 0.041 Uiso 1 1 calc R . .
C7 C 0.1452(6) 0.2742(6) 0.3548(3) 0.0306(17) Uani 1 1 d . . .
H7A H 0.2084 0.3221 0.3598 0.037 Uiso 1 1 calc R . .
H7B H 0.1335 0.2417 0.3852 0.037 Uiso 1 1 calc R . .
C8 C 0.1559(5) 0.1861(6) 0.3191(2) 0.0248(15) Uani 1 1 d . . .
H8A H 0.1974 0.2133 0.2949 0.030 Uiso 1 1 calc R . .
H8B H 0.1912 0.1200 0.3344 0.030 Uiso 1 1 calc R . .
O3 O 0.0825(3) -0.0636(4) 0.32672(14) 0.0190(9) Uani 1 1 d . . .
C9 C 0.0445(7) -0.0436(7) 0.3722(2) 0.0362(18) Uani 1 1 d . . .
H9A H -0.0258 -0.0774 0.3724 0.043 Uiso 1 1 calc R . .
H9B H 0.0395 0.0365 0.3782 0.043 Uiso 1 1 calc R . .
C10 C 0.1254(7) -0.0969(9) 0.4086(3) 0.059(3) Uani 1 1 d . . .
H10A H 0.1791 -0.0425 0.4222 0.070 Uiso 1 1 calc R . .
H10B H 0.0916 -0.1294 0.4343 0.070 Uiso 1 1 calc R . .
C11 C 0.1740(7) -0.1849(8) 0.3819(3) 0.054(3) Uani 1 1 d . . .
H11A H 0.2456 -0.2044 0.3976 0.065 Uiso 1 1 calc R . .
H11B H 0.1297 -0.2522 0.3785 0.065 Uiso 1 1 calc R . .
C12 C 0.1779(5) -0.1313(6) 0.3353(3) 0.0304(17) Uani 1 1 d . . .
H12A H 0.2418 -0.0849 0.3363 0.037 Uiso 1 1 calc R . .
H12B H 0.1782 -0.1876 0.3103 0.037 Uiso 1 1 calc R . .
O4 O 0.0000 -0.2005(5) 0.2500 0.0161(13) Uani 1 2 d S . .
C13 C 0.0535(5) -0.2713(5) 0.2192(2) 0.0203(13) Uani 1 1 d . . .
H13A H 0.1308 -0.2703 0.2291 0.024 Uiso 1 1 calc R . .
H13B H 0.0382 -0.2461 0.1861 0.024 Uiso 1 1 calc R . .
C14 C 0.0097(5) -0.3853(5) 0.2245(2) 0.0221(14) Uani 1 1 d . . .
H14A H 0.0612 -0.4430 0.2188 0.027 Uiso 1 1 calc R . .
H14B H -0.0568 -0.3968 0.2027 0.027 Uiso 1 1 calc R . .

loop_
_atom_site_aniso_label
_atom_site_aniso_U_11
_atom_site_aniso_U_22
_atom_site_aniso_U_33
_atom_site_aniso_U_23
_atom_site_aniso_U_13
_atom_site_aniso_U_12
Gd1 0.0161(2) 0.0196(2) 0.0155(2) -0.00319(19) 0.00069(15) 0.00296(19)
I1 0.0290(2) 0.0238(2) 0.0294(2) 0.00367(19) 0.00138(18) 0.00862(19)
I2 0.0286(2) 0.0335(3) 0.0154(2) -0.00659(19) -0.00192(16) -0.0004(2)
O1 0.021(2) 0.026(3) 0.035(3) -0.012(2) 0.014(2) -0.001(2)
C1 0.026(4) 0.033(4) 0.041(4) -0.007(4) 0.006(3) -0.007(3)
C2 0.023(4) 0.035(5) 0.060(6) 0.008(4) 0.018(4) -0.002(3)
C3 0.041(4) 0.035(4) 0.028(4) 0.003(3) 0.017(3) 0.014(3)
C4 0.022(3) 0.032(4) 0.032(4) -0.012(3) 0.012(3) 0.003(3)
Gd2 0.01184(18) 0.01305(19) 0.00931(18) 0.000 0.00065(14) 0.000
I3 0.01615(19) 0.0323(2) 0.0261(2) -0.0047(2) 0.00838(16) -0.00181(19)
O2 0.021(2) 0.018(2) 0.020(2) -0.0080(19) -0.0026(18) -0.0017(18)
C5 0.024(4) 0.023(4) 0.033(4) -0.008(3) 0.007(3) 0.008(3)
C6 0.047(5) 0.017(4) 0.039(4) -0.012(3) 0.010(4) 0.000(3)
C7 0.040(4) 0.025(4) 0.027(4) -0.014(3) 0.003(3) -0.012(3)
C8 0.023(4) 0.023(4) 0.026(4) -0.007(3) -0.005(3) -0.004(3)
O3 0.025(2) 0.020(2) 0.010(2) 0.0081(17) -0.0026(17) -0.0004(19)
C9 0.055(5) 0.039(4) 0.015(3) 0.001(3) 0.008(3) -0.001(4)
C10 0.054(6) 0.099(9) 0.019(4) 0.024(5) -0.009(4) -0.022(6)
C11 0.052(6) 0.057(6) 0.047(5) 0.043(5) -0.014(4) -0.014(5)
C12 0.023(4) 0.031(4) 0.033(4) 0.005(3) -0.007(3) 0.005(3)
O4 0.017(3) 0.010(3) 0.022(3) 0.000 0.004(2) 0.000
C13 0.017(3) 0.016(3) 0.029(4) -0.004(3) 0.009(3) 0.004(3)
C14 0.023(3) 0.017(3) 0.026(4) -0.002(3) 0.003(3) 0.001(3)

loop_
_atom_type_symbol
_atom_type_description
_atom_type_scat_dispersion_real
_atom_type_scat_dispersion_imag
_atom_type_scat_source
C C 0.0033 0.0016 'International Tables Vol C Tables 4.2.6.8 and 6.1.1.4'
H H 0.0000 0.0000 'International Tables Vol C Tables 4.2.6.8 and 6.1.1.4'
O O 0.0106 0.0060 'International Tables Vol C Tables 4.2.6.8 and 6.1.1.4'
I I -0.4742 1.8119 'International Tables Vol C Tables 4.2.6.8 and 6.1.1.4'
Gd Gd -0.1653 3.9035 'International Tables Vol C Tables 4.2.6.8 and 6.1.1.4'

loop_
_geom_angle_atom_site_label_1
_geom_angle_atom_site_label_2
_geom_angle_atom_site_label_3
_geom_angle
_geom_angle_site_symmetry_1
_geom_angle_site_symmetry_3
_geom_angle_publ_flag
I1 Gd1 I1 180 . 5_565 ?
I1 Gd1 I2 91.561(13) . . ?
I1 Gd1 I2 91.561(13) 5_565 5_565 ?
I1 Gd1 I2 88.439(13) . 5_565 ?
I1 Gd1 I2 88.439(13) 5_565 . ?
I1 Gd1 O1 88.89(12) . . ?
I1 Gd1 O1 91.11(12) 5_565 . ?
I1 Gd1 O1 88.89(12) 5_565 5_565 ?
I1 Gd1 O1 91.11(12) . 5_565 ?
I2 Gd1 I2 180 . 5_565 ?
I2 Gd1 O1 93.16(11) . . ?
I2 Gd1 O1 86.84(11) 5_565 . ?
I2 Gd1 O1 93.16(11) 5_565 5_565 ?
I2 Gd1 O1 86.84(11) . 5_565 ?
O1 Gd1 O1 180 . 5_565 ?
Gd1 O1 C1 129.4(4) . . ?
Gd1 O1 C4 120.9(4) . . ?
C1 O1 C4 108.5(5) . . ?
O1 C1 C2 105.2(6) . . ?
C1 C2 C3 103.8(6) . . ?
C2 C3 C4 102.2(6) . . ?
O1 C4 C3 103.4(6) . . ?
I3 Gd2 I3 179.26(2) . 2 ?
I3 Gd2 O2 90.65(10) . . ?
I3 Gd2 O2 88.75(10) 2 . ?
I3 Gd2 O2 90.65(10) 2 2 ?
I3 Gd2 O2 88.75(10) . 2 ?
I3 Gd2 O3 89.63(10) . . ?
I3 Gd2 O3 89.63(10) 2 2 ?
I3 Gd2 O3 90.60(10) 2 . ?
I3 Gd2 O3 90.60(10) . 2 ?
I3 Gd2 O4 90.372(12) . . ?
I3 Gd2 O4 90.372(12) 2 . ?
O2 Gd2 O2 72.4(2) . 2 ?
O2 Gd2 O3 72.16(15) . . ?
O2 Gd2 O3 144.50(15) . 2 ?
O2 Gd2 O3 72.16(15) 2 2 ?
O2 Gd2 O3 144.50(15) 2 . ?
O2 Gd2 O4 143.80(10) . . ?
O2 Gd2 O4 143.80(10) 2 . ?
O3 Gd2 O3 143.3(2) . 2 ?
O3 Gd2 O4 71.66(10) . . ?
O3 Gd2 O4 71.66(10) 2 . ?
Gd2 O2 C5 127.9(4) . . ?
Gd2 O2 C8 123.5(4) . . ?
C5 O2 C8 108.6(5) . . ?
O2 C5 C6 105.5(5) . . ?
C5 C6 C7 102.5(6) . . ?
C6 C7 C8 102.6(6) . . ?
O2 C8 C7 104.9(5) . . ?
Gd2 O3 C9 126.6(4) . . ?
Gd2 O3 C12 125.0(4) . . ?
C9 O3 C12 108.5(5) . . ?
O3 C9 C10 105.2(7) . . ?
C9 C10 C11 104.1(7) . . ?
C10 C11 C12 102.7(7) . . ?
O3 C12 C11 105.0(6) . . ?
Gd2 O4 C13 125.7(3) . . ?
Gd2 O4 C13 125.7(3) . 2 ?
C13 O4 C13 108.7(6) . 2 ?
O4 C13 C14 105.1(5) . . ?
C13 C14 C14 102.2(4) . 2 ?

loop_
_geom_bond_atom_site_label_1
_geom_bond_atom_site_label_2
_geom_bond_distance
_geom_bond_site_symmetry_2
_geom_bond_publ_flag
Gd1 I1 3.0264(5) . ?
Gd1 I1 3.0264(5) 5_565 ?
Gd1 I2 3.0435(4) . ?
Gd1 I2 3.0435(4) 5_565 ?
Gd1 O1 2.347(4) . ?
Gd1 O1 2.347(4) 5_565 ?
O1 C1 1.469(8) . ?
O1 C4 1.468(8) . ?
C1 C2 1.517(10) . ?
C2 C3 1.514(11) . ?
C3 C4 1.487(10) . ?
Gd2 I3 2.9952(4) . ?
Gd2 I3 2.9952(4) 2 ?
Gd2 O2 2.416(4) . ?
Gd2 O2 2.416(4) 2 ?
Gd2 O3 2.425(4) . ?
Gd2 O3 2.425(4) 2 ?
Gd2 O4 2.421(6) . ?
O2 C5 1.456(7) . ?
O2 C8 1.466(7) . ?
C5 C6 1.502(10) . ?
C6 C7 1.502(10) . ?
C7 C8 1.498(9) . ?
O3 C9 1.477(8) . ?
O3 C12 1.462(8) . ?
C9 C10 1.507(11) . ?
C10 C11 1.500(14) . ?
C11 C12 1.494(10) . ?
O4 C13 1.469(7) . ?
O4 C13 1.469(7) 2 ?
C13 C14 1.507(9) . ?
C14 C14 1.521(13) 2 ?
